data_4084391
loop_
_publ_author_name
'Mutoh, Yuichiro'
'Sakigawara, Masahiro'
'Niiyama, Ippei'
'Saito, Shinichi'
'Ishii, Youichi'

_publ_section_title
;
 Synthesis of Rhodium--Primary Thioamide Complexes and Their
 Desulfurization Leading to Rhodium Sulfido Cubane-Type Clusters and
 Nitriles
;
_journal_issue 19
_journal_name_full Organometallics
_journal_page_first 5414
_journal_paper_doi 10.1021/om500714c
_journal_volume 33
_journal_year 2014
_chemical_formula_sum 'C18 H21 Cl2 F3 N Rh S'
_chemical_formula_weight 514.23
_chemical_name_systematic
;
 ?
;
_space_group_crystal_system tetragonal
_space_group_IT_number 110
_space_group_name_Hall 'I 4bw -2c'
_space_group_name_H-M_alt 'I 41 c d'
_symmetry_space_group_name_Hall 'I 4bw -2c'
_symmetry_space_group_name_H-M 'I 41 c d'
_atom_sites_solution_hydrogens geom
_audit_creation_method SHELXL-2014
_cell_angle_alpha 90
_cell_angle_beta 90
_cell_angle_gamma 90
_cell_formula_units_Z 16
_cell_length_a 23.591(5)
_cell_length_b 23.591(5)
_cell_length_c 15.839(3)
_cell_measurement_temperature 123(2)
_cell_volume 8815(3)
_computing_molecular_graphics 'Yadokari-XG 2009 (Wakita Nemoto et al., 2009)'
_computing_publication_material 'Yadokari-XG 2009 (Wakita,Nemoto et al., 2009)'
_computing_structure_refinement 'SHELXL-2014 (Sheldrick, 2014)'
_diffrn_ambient_temperature 123(2)
_diffrn_measured_fraction_theta_full 0.991
_diffrn_measured_fraction_theta_max 0.993
_diffrn_radiation_type MoK\a
_diffrn_radiation_wavelength 0.71075
_diffrn_reflns_av_R_equivalents 0.1272
_diffrn_reflns_av_unetI/netI 0.1216
_diffrn_reflns_Laue_measured_fraction_full 0.991
_diffrn_reflns_Laue_measured_fraction_max 0.993
_diffrn_reflns_limit_h_max 30
_diffrn_reflns_limit_h_min -26
_diffrn_reflns_limit_k_max 30
_diffrn_reflns_limit_k_min -27
_diffrn_reflns_limit_l_max 15
_diffrn_reflns_limit_l_min -20
_diffrn_reflns_number 32403
_diffrn_reflns_point_group_measured_fraction_full 0.945
_diffrn_reflns_point_group_measured_fraction_max 0.927
_diffrn_reflns_theta_full 25.242
_diffrn_reflns_theta_max 27.494
_diffrn_reflns_theta_min 3.098
_exptl_absorpt_coefficient_mu 1.138
_exptl_absorpt_correction_T_max 1.000
_exptl_absorpt_correction_T_min 0.5881
_exptl_absorpt_correction_type multi-scan
_exptl_absorpt_process_details 'REQUAB Jacobsen'
_exptl_crystal_density_diffrn 1.550
_exptl_crystal_F_000 4128
_exptl_crystal_size_max 0.470
_exptl_crystal_size_mid 0.100
_exptl_crystal_size_min 0.090
_refine_diff_density_max 1.741
_refine_diff_density_min -0.722
_refine_diff_density_rms 0.167
_refine_ls_abs_structure_details
;
 Flack x determined using 1033 quotients [(I+)-(I-)]/[(I+)+(I-)]
 (Parsons, Flack and Wagner, Acta Cryst. B69 (2013) 249-259).
;
_refine_ls_abs_structure_Flack -0.08(4)
_refine_ls_extinction_method none
_refine_ls_goodness_of_fit_ref 1.095
_refine_ls_hydrogen_treatment constr
_refine_ls_matrix_type full
_refine_ls_number_parameters 260
_refine_ls_number_reflns 4687
_refine_ls_number_restraints 1
_refine_ls_restrained_S_all 1.095
_refine_ls_R_factor_all 0.1000
_refine_ls_R_factor_gt 0.0755
_refine_ls_shift/su_max 0.000
_refine_ls_shift/su_mean 0.000
_refine_ls_structure_factor_coef Fsqd
_refine_ls_weighting_details 'w=1/[\s^2^(Fo^2^)+(0.0910P)^2^] where P=(Fo^2^+2Fc^2^)/3'
_refine_ls_weighting_scheme calc
_refine_ls_wR_factor_gt 0.1762
_refine_ls_wR_factor_ref 0.1925
_reflns_Friedel_coverage 0.799
_reflns_Friedel_fraction_full 0.895
_reflns_Friedel_fraction_max 0.856
_reflns_number_gt 3614
_reflns_number_total 4687
_reflns_threshold_expression 'I > 2\s(I)'
_cod_data_source_file om500714c_si_002.cif
_cod_data_source_block 2e
_cod_depositor_comments 'Adding full bibliography for 4084388--4084398.cif.'
_cod_original_cell_volume 8815(4)
_cod_database_code 4084391
_shelx_space_group_comment
;
The symmetry employed for this shelxl refinement is uniquely defined
by the following loop, which should always be used as a source of
symmetry information in preference to the above space-group names.
They are only intended as comments.
;
_shelx_estimated_absorpt_t_min 0.617
_shelx_estimated_absorpt_t_max 0.904
_shelxl_version_number 2014-3

loop_
_space_group_symop_operation_xyz
'x, y, z'
'-x, -y, z'
'-y, x+1/2, z+1/4'
'y, -x+1/2, z+1/4'
'-x, y, z+1/2'
'x, -y, z+1/2'
'y+1/2, x, z+1/4'
'-y+1/2, -x, z+1/4'
'x+1/2, y+1/2, z+1/2'
'-x+1/2, -y+1/2, z+1/2'
'-y+1/2, x+1, z+3/4'
'y+1/2, -x+1, z+3/4'
'-x+1/2, y+1/2, z+1'
'x+1/2, -y+1/2, z+1'
'y+1, x+1/2, z+3/4'
'-y+1, -x+1/2, z+3/4'

loop_
_atom_site_label
_atom_site_type_symbol
_atom_site_fract_x
_atom_site_fract_y
_atom_site_fract_z
_atom_site_U_iso_or_equiv
_atom_site_adp_type
_atom_site_occupancy
_atom_site_site_symmetry_order
_atom_site_calc_flag
_atom_site_refinement_flags_posn
_atom_site_refinement_flags_adp
_atom_site_refinement_flags_occupancy
_atom_site_disorder_assembly
_atom_site_disorder_group
Rh1 Rh 0.42046(4) 0.21705(4) 0.32987(5) 0.0224(3) Uani 1 1 d . . . . .
S1 S 0.33956(15) 0.16863(15) 0.2771(2) 0.0263(7) Uani 1 1 d . . . . .
Cl1 Cl 0.42934(15) 0.27823(15) 0.20756(19) 0.0288(8) Uani 1 1 d . . . . .
Cl2 Cl 0.36182(14) 0.28792(15) 0.40077(18) 0.0267(7) Uani 1 1 d . . . . .
N1 N 0.2973(5) 0.2631(6) 0.2167(7) 0.033(3) Uani 1 1 d . . . . .
H2 H 0.2699 0.2825 0.1925 0.040 Uiso 1 1 calc R U . . .
H1 H 0.3301 0.2796 0.2274 0.040 Uiso 1 1 calc R U . . .
C1 C 0.2896(5) 0.2107(6) 0.2367(8) 0.023(3) Uani 1 1 d . . . . .
C2 C 0.2332(6) 0.1838(6) 0.2177(8) 0.028(3) Uani 1 1 d . . . . .
C3 C 0.2119(5) 0.1439(6) 0.2703(8) 0.028(3) Uani 1 1 d . . . . .
H3 H 0.2318 0.1338 0.3202 0.033 Uiso 1 1 calc R U . . .
C4 C 0.1600(6) 0.1175(7) 0.2507(10) 0.039(4) Uani 1 1 d . . . . .
H4 H 0.1460 0.0879 0.2855 0.047 Uiso 1 1 calc R U . . .
C5 C 0.1301(6) 0.1343(6) 0.1826(9) 0.034(3) Uani 1 1 d . . . . .
C6 C 0.1509(7) 0.1759(6) 0.1281(10) 0.038(4) Uani 1 1 d . . . . .
H6 H 0.1297 0.1865 0.0795 0.046 Uiso 1 1 calc R U . . .
C7 C 0.2030(6) 0.2020(6) 0.1450(9) 0.030(3) Uani 1 1 d . . . . .
H7 H 0.2176 0.2309 0.1092 0.035 Uiso 1 1 calc R U . . .
C8 C 0.0730(7) 0.1087(8) 0.1643(11) 0.049(5) Uani 1 1 d . . . . .
F1A F 0.0698(7) 0.0953(9) 0.0723(14) 0.074(9) Uani 0.61(3) 1 d . . P A 1
F1B F 0.0407(9) 0.1065(10) 0.2499(15) 0.049(9) Uani 0.40(3) 1 d . . P A 2
F2A F 0.0686(8) 0.0563(9) 0.1861(16) 0.045(6) Uani 0.60(3) 1 d . . P A 1
F2B F 0.0759(18) 0.0585(16) 0.144(3) 0.065(15) Uani 0.39(3) 1 d . . P A 2
F3A F 0.0347(5) 0.1409(6) 0.1522(12) 0.108(6) Uani 1 1 d . . . B 1
C9 C 0.4926(6) 0.1664(6) 0.3083(8) 0.032(3) Uani 1 1 d . . . . .
C10 C 0.4551(7) 0.1356(6) 0.3659(10) 0.039(4) Uani 1 1 d . . . . .
C11 C 0.4478(7) 0.1676(7) 0.4349(8) 0.038(4) Uani 1 1 d . . . . .
C12 C 0.4852(6) 0.2179(7) 0.4284(9) 0.038(4) Uani 1 1 d . . . . .
C13 C 0.5126(5) 0.2151(6) 0.3487(9) 0.031(3) Uani 1 1 d . . . . .
C14 C 0.5115(8) 0.1459(10) 0.2236(12) 0.074(7) Uani 1 1 d . . . . .
H14 H 0.4795 0.1282 0.1943 0.111 Uiso 1 1 calc R U . . .
H14A H 0.5420 0.1181 0.2306 0.111 Uiso 1 1 calc R U . . .
H14B H 0.5254 0.1781 0.1903 0.111 Uiso 1 1 calc R U . . .
C15 C 0.4306(9) 0.0778(8) 0.3504(14) 0.065(6) Uani 1 1 d . . . . .
H15 H 0.4614 0.0500 0.3462 0.098 Uiso 1 1 calc R U . . .
H15A H 0.4090 0.0781 0.2976 0.098 Uiso 1 1 calc R U . . .
H15B H 0.4055 0.0675 0.3973 0.098 Uiso 1 1 calc R U . . .
C16 C 0.4134(6) 0.1596(10) 0.5135(9) 0.067(7) Uani 1 1 d . . . . .
H16 H 0.3886 0.1266 0.5069 0.100 Uiso 1 1 calc R U . . .
H16A H 0.3902 0.1935 0.5235 0.100 Uiso 1 1 calc R U . . .
H16B H 0.4388 0.1536 0.5616 0.100 Uiso 1 1 calc R U . . .
C17 C 0.4934(9) 0.2614(8) 0.5008(10) 0.061(5) Uani 1 1 d . . . . .
H17 H 0.5282 0.2832 0.4910 0.092 Uiso 1 1 calc R U . . .
H17A H 0.4963 0.2414 0.5548 0.092 Uiso 1 1 calc R U . . .
H17B H 0.4609 0.2873 0.5023 0.092 Uiso 1 1 calc R U . . .
C18 C 0.5561(7) 0.2551(9) 0.3143(13) 0.063(6) Uani 1 1 d . . . . .
H18 H 0.5420 0.2941 0.3188 0.094 Uiso 1 1 calc R U . . .
H18A H 0.5634 0.2461 0.2549 0.094 Uiso 1 1 calc R U . . .
H18B H 0.5913 0.2514 0.3466 0.094 Uiso 1 1 calc R U . . .

loop_
_atom_site_aniso_label
_atom_site_aniso_U_11
_atom_site_aniso_U_22
_atom_site_aniso_U_33
_atom_site_aniso_U_23
_atom_site_aniso_U_13
_atom_site_aniso_U_12
Rh1 0.0221(5) 0.0257(6) 0.0194(4) 0.0023(4) -0.0009(4) 0.0011(4)
S1 0.0245(18) 0.0274(19) 0.0270(15) 0.0033(13) -0.0047(13) -0.0005(15)
Cl1 0.0304(18) 0.0333(19) 0.0228(15) 0.0095(12) -0.0001(12) -0.0021(15)
Cl2 0.0247(17) 0.0306(18) 0.0249(14) -0.0024(12) 0.0017(12) 0.0036(14)
N1 0.016(6) 0.045(8) 0.039(6) 0.012(6) -0.008(5) -0.003(5)
C1 0.020(7) 0.024(7) 0.024(6) -0.011(5) 0.003(5) -0.008(5)
C2 0.031(8) 0.019(7) 0.034(7) 0.000(5) -0.004(6) 0.001(6)
C3 0.016(7) 0.042(9) 0.025(6) 0.004(6) -0.006(5) 0.004(6)
C4 0.016(7) 0.035(9) 0.065(10) 0.001(7) 0.013(7) 0.002(7)
C5 0.030(8) 0.035(9) 0.037(7) -0.007(6) -0.007(6) -0.004(7)
C6 0.034(9) 0.025(8) 0.055(9) 0.002(6) -0.012(7) -0.002(7)
C7 0.029(8) 0.031(8) 0.029(6) 0.007(6) -0.008(6) 0.001(6)
C8 0.037(10) 0.047(12) 0.064(11) 0.018(9) -0.030(8) -0.016(9)
F1A 0.052(11) 0.095(18) 0.076(14) -0.039(13) -0.038(10) -0.017(11)
F1B 0.031(14) 0.046(16) 0.071(17) -0.001(12) 0.035(11) -0.005(11)
F2A 0.011(8) 0.033(10) 0.091(18) -0.001(12) -0.004(9) -0.015(7)
F2B 0.08(3) 0.033(18) 0.08(3) 0.01(2) 0.05(2) -0.003(16)
F3A 0.024(6) 0.061(9) 0.238(19) -0.022(10) -0.039(9) 0.011(6)
C9 0.037(9) 0.025(8) 0.033(8) 0.010(5) -0.006(5) 0.023(6)
C10 0.040(10) 0.014(7) 0.062(10) 0.013(6) -0.014(7) 0.009(7)
C11 0.036(9) 0.057(11) 0.020(6) 0.022(6) 0.005(6) 0.017(8)
C12 0.024(8) 0.051(11) 0.037(8) -0.007(7) -0.011(6) 0.015(7)
C13 0.003(6) 0.040(9) 0.050(9) 0.004(6) -0.011(5) -0.001(6)
C14 0.046(12) 0.119(19) 0.056(11) -0.009(11) -0.006(9) 0.049(13)
C15 0.061(14) 0.053(13) 0.082(16) 0.014(10) -0.009(11) 0.009(10)
C16 0.016(8) 0.15(2) 0.037(9) 0.039(11) -0.002(6) 0.010(10)
C17 0.064(13) 0.060(12) 0.059(11) -0.018(9) -0.040(10) 0.014(11)
C18 0.023(8) 0.065(13) 0.099(16) 0.050(12) 0.003(9) -0.007(9)

loop_
_atom_type_symbol
_atom_type_description
_atom_type_scat_dispersion_real
_atom_type_scat_dispersion_imag
_atom_type_scat_source
C C 0.0033 0.0016 'International Tables Vol C Tables 4.2.6.8 and 6.1.1.4'
H H 0.0000 0.0000 'International Tables Vol C Tables 4.2.6.8 and 6.1.1.4'
N N 0.0061 0.0033 'International Tables Vol C Tables 4.2.6.8 and 6.1.1.4'
F F 0.0171 0.0103 'International Tables Vol C Tables 4.2.6.8 and 6.1.1.4'
Cl Cl 0.1484 0.1585 'International Tables Vol C Tables 4.2.6.8 and 6.1.1.4'
Rh Rh -1.1178 0.9187 'International Tables Vol C Tables 4.2.6.8 and 6.1.1.4'
S S 0.1246 0.1234 'International Tables Vol C Tables 4.2.6.8 and 6.1.1.4'

loop_
_geom_angle_atom_site_label_1
_geom_angle_atom_site_label_2
_geom_angle_atom_site_label_3
_geom_angle
C9 Rh1 C11 64.7(5)
C9 Rh1 C10 40.0(6)
C11 Rh1 C10 36.3(6)
C9 Rh1 C12 63.7(5)
C11 Rh1 C12 40.2(6)
C10 Rh1 C12 63.6(6)
C9 Rh1 C13 37.9(6)
C11 Rh1 C13 65.4(6)
C10 Rh1 C13 64.6(6)
C12 Rh1 C13 37.8(5)
C9 Rh1 S1 108.6(4)
C11 Rh1 S1 104.7(5)
C10 Rh1 S1 88.3(5)
C12 Rh1 S1 144.9(5)
C13 Rh1 S1 146.5(4)
C9 Rh1 Cl1 97.9(4)
C11 Rh1 Cl1 157.4(4)
C10 Rh1 Cl1 134.9(5)
C12 Rh1 Cl1 120.3(5)
C13 Rh1 Cl1 92.0(4)
S1 Rh1 Cl1 94.26(12)
C9 Rh1 Cl2 156.9(4)
C11 Rh1 Cl2 100.8(4)
C10 Rh1 Cl2 134.4(4)
C12 Rh1 Cl2 93.5(4)
C13 Rh1 Cl2 120.8(4)
S1 Rh1 Cl2 92.07(12)
Cl1 Rh1 Cl2 90.50(12)
C1 S1 Rh1 114.6(5)
C1 N1 H2 120.0
C1 N1 H1 120.0
H2 N1 H1 120.0
N1 C1 C2 118.8(13)
N1 C1 S1 124.3(10)
C2 C1 S1 116.8(10)
C3 C2 C7 121.5(13)
C3 C2 C1 119.9(12)
C7 C2 C1 118.6(12)
C2 C3 C4 119.6(13)
C2 C3 H3 120.2
C4 C3 H3 120.2
C5 C4 C3 120.1(15)
C5 C4 H4 119.9
C3 C4 H4 119.9
C4 C5 C6 121.2(14)
C4 C5 C8 120.3(15)
C6 C5 C8 118.5(14)
C5 C6 C7 119.9(14)
C5 C6 H6 120.1
C7 C6 H6 120.1
C6 C7 C2 117.5(13)
C6 C7 H7 121.2
C2 C7 H7 121.2
F3A C8 F2A 126.2(17)
F3A C8 F1A 86.6(15)
F2A C8 F1A 93.1(19)
F3A C8 C5 116.9(16)
F2B C8 C5 113(3)
F2A C8 C5 114.0(16)
F1A C8 C5 108.6(16)
F2B C8 F1B 103(2)
C5 C8 F1B 106.4(15)
C13 C9 C10 109.0(12)
C13 C9 C14 125.2(16)
C10 C9 C14 125.5(16)
C13 C9 Rh1 74.5(8)
C10 C9 Rh1 72.1(8)
C14 C9 Rh1 124.8(10)
C11 C10 C9 108.0(14)
C11 C10 C15 126.5(17)
C9 C10 C15 125.5(16)
C11 C10 Rh1 70.5(8)
C9 C10 Rh1 67.9(7)
C15 C10 Rh1 128.2(12)
C10 C11 C12 108.4(13)
C10 C11 C16 132.7(17)
C12 C11 C16 118.7(15)
C10 C11 Rh1 73.1(8)
C12 C11 Rh1 71.8(7)
C16 C11 Rh1 123.6(11)
C13 C12 C11 107.2(12)
C13 C12 C17 129.1(16)
C11 C12 C17 123.5(15)
C13 C12 Rh1 71.5(7)
C11 C12 Rh1 68.0(7)
C17 C12 Rh1 128.4(11)
C9 C13 C12 107.0(13)
C9 C13 C18 125.6(15)
C12 C13 C18 127.4(15)
C9 C13 Rh1 67.7(8)
C12 C13 Rh1 70.7(8)
C18 C13 Rh1 128.0(10)
C9 C14 H14 109.5
C9 C14 H14A 109.5
H14 C14 H14A 109.5
C9 C14 H14B 109.5
H14 C14 H14B 109.5
H14A C14 H14B 109.5
C10 C15 H15 109.5
C10 C15 H15A 109.5
H15 C15 H15A 109.5
C10 C15 H15B 109.5
H15 C15 H15B 109.5
H15A C15 H15B 109.5
C11 C16 H16 109.5
C11 C16 H16A 109.5
H16 C16 H16A 109.5
C11 C16 H16B 109.5
H16 C16 H16B 109.5
H16A C16 H16B 109.5
C12 C17 H17 109.5
C12 C17 H17A 109.5
H17 C17 H17A 109.5
C12 C17 H17B 109.5
H17 C17 H17B 109.5
H17A C17 H17B 109.5
C13 C18 H18 109.5
C13 C18 H18A 109.5
H18 C18 H18A 109.5
C13 C18 H18B 109.5
H18 C18 H18B 109.5
H18A C18 H18B 109.5

loop_
_geom_bond_atom_site_label_1
_geom_bond_atom_site_label_2
_geom_bond_distance
Rh1 C9 2.107(13)
Rh1 C11 2.132(12)
Rh1 C10 2.164(13)
Rh1 C12 2.184(14)
Rh1 C13 2.195(12)
Rh1 S1 2.376(4)
Rh1 Cl1 2.425(3)
Rh1 Cl2 2.443(3)
S1 C1 1.668(15)
N1 C1 1.290(18)
N1 H2 0.8800
N1 H1 0.8800
C1 C2 1.504(18)
C2 C3 1.354(18)
C2 C7 1.421(18)
C3 C4 1.408(19)
C3 H3 0.9500
C4 C5 1.349(19)
C4 H4 0.9500
C5 C6 1.40(2)
C5 C8 1.50(2)
C6 C7 1.40(2)
C6 H6 0.9500
C7 H7 0.9500
C8 F3A 1.20(2)
C8 F2B 1.23(4)
C8 F2A 1.29(3)
C8 F1A 1.49(3)
C8 F1B 1.56(3)
C9 C13 1.40(2)
C9 C10 1.46(2)
C9 C14 1.49(2)
C10 C11 1.34(2)
C10 C15 1.50(2)
C11 C12 1.48(2)
C11 C16 1.497(19)
C12 C13 1.42(2)
C12 C17 1.55(2)
C13 C18 1.50(2)
C14 H14 0.9800
C14 H14A 0.9800
C14 H14B 0.9800
C15 H15 0.9800
C15 H15A 0.9800
C15 H15B 0.9800
C16 H16 0.9800
C16 H16A 0.9800
C16 H16B 0.9800
C17 H17 0.9800
C17 H17A 0.9800
C17 H17B 0.9800
C18 H18 0.9800
C18 H18A 0.9800
C18 H18B 0.9800

loop_
_geom_hbond_atom_site_label_D
_geom_hbond_atom_site_label_H
_geom_hbond_atom_site_label_A
_geom_hbond_distance_DH
_geom_hbond_distance_HA
_geom_hbond_distance_DA
_geom_hbond_angle_DHA
_geom_hbond_site_symmetry_A
N1 H2 Cl2 0.88 2.41 3.249(12) 159.9 11_544
N1 H1 Cl1 0.88 2.36 3.138(12) 146.9 .
N1 H1 Cl2 0.88 2.85 3.340(11) 116.4 .
N1 H2 Cl2 0.88 2.41 3.249(12) 159.9 11_544
N1 H1 Cl1 0.88 2.36 3.138(12) 146.9 .

loop_
_geom_torsion_atom_site_label_1
_geom_torsion_atom_site_label_2
_geom_torsion_atom_site_label_3
_geom_torsion_atom_site_label_4
_geom_torsion
Rh1 S1 C1 N1 15.4(13)
Rh1 S1 C1 C2 -168.7(8)
N1 C1 C2 C3 -146.0(13)
S1 C1 C2 C3 37.8(16)
N1 C1 C2 C7 32.7(18)
S1 C1 C2 C7 -143.5(11)
C7 C2 C3 C4 3(2)
C1 C2 C3 C4 -177.9(12)
C2 C3 C4 C5 -4(2)
C3 C4 C5 C6 3(2)
C3 C4 C5 C8 -176.4(15)
C4 C5 C6 C7 -2(2)
C8 C5 C6 C7 177.8(16)
C5 C6 C7 C2 1(2)
C3 C2 C7 C6 -2(2)
C1 C2 C7 C6 179.3(13)
C4 C5 C8 F3A 128.7(19)
C6 C5 C8 F3A -51(3)
C4 C5 C8 F2B -68(3)
C6 C5 C8 F2B 112(3)
C4 C5 C8 F2A -33(3)
C6 C5 C8 F2A 147(2)
C4 C5 C8 F1A -135.5(17)
C6 C5 C8 F1A 45(2)
C4 C5 C8 F1B 44(2)
C6 C5 C8 F1B -135.3(16)
C13 C9 C10 C11 6.5(16)
C14 C9 C10 C11 -179.7(14)
Rh1 C9 C10 C11 -59.3(11)
C13 C9 C10 C15 -172.2(14)
C14 C9 C10 C15 2(2)
Rh1 C9 C10 C15 122.0(16)
C13 C9 C10 Rh1 65.8(9)
C14 C9 C10 Rh1 -120.3(14)
C9 C10 C11 C12 -5.9(16)
C15 C10 C11 C12 172.8(15)
Rh1 C10 C11 C12 -63.6(9)
C9 C10 C11 C16 178.2(15)
C15 C10 C11 C16 -3(3)
Rh1 C10 C11 C16 120.5(18)
C9 C10 C11 Rh1 57.7(10)
C15 C10 C11 Rh1 -123.6(17)
C10 C11 C12 C13 3.4(15)
C16 C11 C12 C13 179.9(13)
Rh1 C11 C12 C13 -61.1(9)
C10 C11 C12 C17 -173.1(14)
C16 C11 C12 C17 3(2)
Rh1 C11 C12 C17 122.4(14)
C10 C11 C12 Rh1 64.5(10)
C16 C11 C12 Rh1 -119.0(13)
C10 C9 C13 C12 -4.3(15)
C14 C9 C13 C12 -178.1(14)
Rh1 C9 C13 C12 60.1(9)
C10 C9 C13 C18 174.1(13)
C14 C9 C13 C18 0(2)
Rh1 C9 C13 C18 -121.6(14)
C10 C9 C13 Rh1 -64.3(10)
C14 C9 C13 Rh1 121.9(14)
C11 C12 C13 C9 0.7(14)
C17 C12 C13 C9 176.9(14)
Rh1 C12 C13 C9 -58.1(9)
C11 C12 C13 C18 -177.5(13)
C17 C12 C13 C18 -1(2)
Rh1 C12 C13 C18 123.6(14)
C11 C12 C13 Rh1 58.9(9)
C17 C12 C13 Rh1 -124.9(16)

loop_
_platon_squeeze_void_nr
_platon_squeeze_void_average_x
_platon_squeeze_void_average_y
_platon_squeeze_void_average_z
_platon_squeeze_void_volume
_platon_squeeze_void_count_electrons
_platon_squeeze_void_content
1 0.000 0.500 0.137 102 29 ' '
2 0.500 1.000 0.137 102 29 ' '
3 0.000 0.000 0.387 102 29 ' '
4 0.500 0.500 0.387 102 29 ' '
5 0.000 0.500 0.637 102 29 ' '
6 0.500 0.000 0.637 102 29 ' '
7 0.000 0.000 0.887 102 29 ' '
8 0.500 0.500 0.887 102 29 ' '
